data_4083160
loop_
_publ_author_name
'Hupf, Emanuel'
'Lork, Enno'
'Mebs, Stefan'
'Beckmann, Jens'

_publ_section_title
;
 Intramolecularly Coordinated
 (6-(Diphenylphosphino)acenaphth-5-yl)stannanes. Repulsion vs Attraction
 of P- and Sn-Containing Substituents in theperiPositions
;
_journal_issue 10
_journal_name_full Organometallics
_journal_page_first 2409
_journal_paper_doi 10.1021/om500133a
_journal_volume 33
_journal_year 2014
_chemical_formula_moiety 'C24 H18 Cl3 P Sn, C7 H8'
_chemical_formula_sum 'C31 H26 Cl3 P Sn'
_chemical_formula_weight 654.53
_chemical_name_systematic
;
 ?
;
_space_group_crystal_system triclinic
_space_group_IT_number 2
_space_group_name_Hall '-P 1'
_space_group_name_H-M_alt 'P -1'
_symmetry_space_group_name_Hall '-P 1'
_symmetry_space_group_name_H-M 'P -1'
_atom_sites_solution_hydrogens geom
_atom_sites_solution_primary direct
_audit_creation_date 2013-08-30
_audit_creation_method
;
Olex2 1.2-beta
(compiled 2013.08.21 svn.r2771 for OlexSys, GUI svn.r4586)
;
_cell_angle_alpha 99.85(3)
_cell_angle_beta 96.06(3)
_cell_angle_gamma 115.56(3)
_cell_formula_units_Z 2
_cell_length_a 10.174(2)
_cell_length_b 10.470(2)
_cell_length_c 15.129(3)
_cell_measurement_temperature 173
_cell_volume 1402.9(7)
_computing_molecular_graphics
;
O. V. Dolomanov, L. J. Bourhis, R. J. Gildea, J. A. K. Howard and H. Puschmann,
OLEX2: a complete structure solution, refinement and analysis program.
J. Appl. Cryst. (2009). 42, 339-341.
;
_computing_publication_material
;
O. V. Dolomanov, L. J. Bourhis, R. J. Gildea, J. A. K. Howard and H. Puschmann,
OLEX2: a complete structure solution, refinement and analysis program.
J. Appl. Cryst. (2009). 42, 339-341.
;
_computing_structure_refinement
;
SHELX, G.M. Sheldrick, Acta Cryst.
(2008). A64, 112-122
;
_computing_structure_solution
;
SHELX, G.M. Sheldrick, Acta Cryst.
(2008). A64, 112-122
;
_diffrn_ambient_temperature 173
_diffrn_detector_type imaging-plate
_diffrn_measured_fraction_theta_full 0.908
_diffrn_measured_fraction_theta_max 0.909
_diffrn_measurement_device 'Stoe IPDS'
_diffrn_measurement_device_type 'Bruker P4'
_diffrn_radiation_monochromator graphite
_diffrn_radiation_type MoK\a
_diffrn_radiation_wavelength 0.71073
_diffrn_reflns_av_R_equivalents 0.0378
_diffrn_reflns_av_unetI/netI 0.0369
_diffrn_reflns_Laue_measured_fraction_full 0.908
_diffrn_reflns_Laue_measured_fraction_max 0.909
_diffrn_reflns_limit_h_max 12
_diffrn_reflns_limit_h_min -11
_diffrn_reflns_limit_k_max 12
_diffrn_reflns_limit_k_min -12
_diffrn_reflns_limit_l_max 18
_diffrn_reflns_limit_l_min -18
_diffrn_reflns_number 10707
_diffrn_reflns_point_group_measured_fraction_full 0.908
_diffrn_reflns_point_group_measured_fraction_max 0.909
_diffrn_reflns_theta_full 26.000
_diffrn_reflns_theta_max 26.002
_diffrn_reflns_theta_min 2.679
_diffrn_source 'fine-focus sealed tube'
_exptl_absorpt_coefficient_mu 1.273
_exptl_absorpt_correction_T_max 0.764
_exptl_absorpt_correction_T_min 0.340
_exptl_absorpt_correction_type refdelf
_exptl_absorpt_process_details 'Walker & Stuart, Acta Cryst A, 1983'
_exptl_crystal_colour colourless
_exptl_crystal_colour_primary colourless
_exptl_crystal_density_diffrn 1.549
_exptl_crystal_F_000 656
_exptl_crystal_size_max 0.5
_exptl_crystal_size_mid 0.4
_exptl_crystal_size_min 0.3
_refine_diff_density_max 0.623
_refine_diff_density_min -0.881
_refine_diff_density_rms 0.090
_refine_ls_extinction_method none
_refine_ls_goodness_of_fit_ref 1.187
_refine_ls_hydrogen_treatment constr
_refine_ls_matrix_type full
_refine_ls_number_parameters 325
_refine_ls_number_reflns 5016
_refine_ls_number_restraints 0
_refine_ls_restrained_S_all 1.187
_refine_ls_R_factor_all 0.0408
_refine_ls_R_factor_gt 0.0331
_refine_ls_shift/su_max 0.001
_refine_ls_shift/su_mean 0.000
_refine_ls_structure_factor_coef Fsqd
_refine_ls_weighting_details 'w=1/[\s^2^(Fo^2^)+(0.0516P)^2^+1.3555P] where P=(Fo^2^+2Fc^2^)/3'
_refine_ls_weighting_scheme calc
_refine_ls_wR_factor_gt 0.1004
_refine_ls_wR_factor_ref 0.1074
_reflns_Friedel_coverage 0.000
_reflns_number_gt 4409
_reflns_number_total 5016
_reflns_threshold_expression 'I > 2\s(I)'
_cod_data_source_file om500133a_si_002.cif
_cod_data_source_block 5
_cod_depositor_comments 'Adding full bibliography for 4083156--4083163.cif.'
_cod_original_cell_volume 1403.0(6)
_cod_database_code 4083160
_shelx_space_group_comment
;
The symmetry employed for this shelxl refinement is uniquely defined
by the following loop, which should always be used as a source of
symmetry information in preference to the above space-group names.
They are only intended as comments.
;
_olex2_refinement_description
;
1. Fixed Uiso
 At 1.2 times of:
  All C(H) groups, All C(H,H) groups
 At 1.5 times of:
  All C(H,H,H) groups
2.a Secondary CH2 refined with riding coordinates:
 C1(H1A,H1B), C2(H2A,H2B)
2.b Me refined with riding coordinates:
 C46(H46A,H46B,H46C)
2.c Aromatic/amide H refined with riding coordinates:
 C11(H11), C12(H12), C16(H16), C17(H17), C21(H21), C22(H22), C23(H23),
 C24(H24), C25(H25), C31(H31), C32(H32), C33(H33), C34(H34), C35(H35), C41(H41),
  C42(H42), C43(H43), C44(H44), C45(H45)
;

loop_
_space_group_symop_operation_xyz
'x, y, z'
'-x, -y, -z'

loop_
_atom_site_label
_atom_site_type_symbol
_atom_site_fract_x
_atom_site_fract_y
_atom_site_fract_z
_atom_site_U_iso_or_equiv
_atom_site_adp_type
_atom_site_occupancy
_atom_site_site_symmetry_order
_atom_site_calc_flag
_atom_site_refinement_flags_posn
_atom_site_refinement_flags_adp
Sn1 Sn 0.43563(3) 0.94575(3) 0.78562(2) 0.03398(11) Uani 1 1 d . .
Cl1 Cl 0.41044(15) 1.10291(12) 0.91074(8) 0.0513(3) Uani 1 1 d . .
Cl2 Cl 0.32697(13) 1.02727(12) 0.67668(8) 0.0470(3) Uani 1 1 d . .
Cl3 Cl 0.69649(12) 1.07911(11) 0.81663(8) 0.0455(2) Uani 1 1 d . .
P1 P 0.45037(11) 0.75885(10) 0.63913(6) 0.0318(2) Uani 1 1 d . .
C1 C 0.1092(5) 0.3208(4) 0.8833(3) 0.0437(10) Uani 1 1 d . .
H1A H 0.0053 0.2870 0.8868 0.052 Uiso 1 1 calc R U
H1B H 0.1610 0.3120 0.9377 0.052 Uiso 1 1 calc R U
C2 C 0.1249(5) 0.2315(4) 0.7955(3) 0.0448(10) Uani 1 1 d . .
H2A H 0.1820 0.1817 0.8113 0.054 Uiso 1 1 calc R U
H2B H 0.0279 0.1596 0.7597 0.054 Uiso 1 1 calc R U
C10 C 0.3245(5) 0.7432(4) 0.8219(3) 0.0341(8) Uani 1 1 d . .
C11 C 0.2705(5) 0.7375(4) 0.9028(3) 0.0393(9) Uani 1 1 d . .
H11 H 0.2828 0.8237 0.9403 0.047 Uiso 1 1 calc R U
C12 C 0.1978(5) 0.6056(5) 0.9298(3) 0.0396(9) Uani 1 1 d . .
H12 H 0.1634 0.6055 0.9844 0.048 Uiso 1 1 calc R U
C13 C 0.1787(5) 0.4775(4) 0.8745(3) 0.0362(8) Uani 1 1 d . .
C14 C 0.2317(5) 0.4818(4) 0.7917(3) 0.0345(8) Uani 1 1 d . .
C15 C 0.2054(5) 0.3423(4) 0.7424(3) 0.0369(8) Uani 1 1 d . .
C16 C 0.2522(5) 0.3295(4) 0.6606(3) 0.0394(9) Uani 1 1 d . .
H16 H 0.2355 0.2390 0.6268 0.047 Uiso 1 1 calc R U
C17 C 0.3255(5) 0.4562(4) 0.6290(3) 0.0353(8) Uani 1 1 d . .
H17 H 0.3551 0.4474 0.5731 0.042 Uiso 1 1 calc R U
C18 C 0.3559(4) 0.5953(4) 0.6788(3) 0.0322(7) Uani 1 1 d . .
C19 C 0.3069(4) 0.6119(4) 0.7630(3) 0.0323(8) Uani 1 1 d . .
C20 C 0.3393(5) 0.7215(4) 0.5259(3) 0.0352(8) Uani 1 1 d . .
C21 C 0.1885(5) 0.6811(5) 0.5187(3) 0.0436(9) Uani 1 1 d . .
H21 H 0.1472 0.6719 0.5707 0.052 Uiso 1 1 calc R U
C22 C 0.0983(5) 0.6543(5) 0.4349(3) 0.0479(10) Uani 1 1 d . .
H22 H -0.0025 0.6270 0.4305 0.058 Uiso 1 1 calc R U
C23 C 0.1618(6) 0.6690(5) 0.3575(3) 0.0510(11) Uani 1 1 d . .
H23 H 0.1029 0.6515 0.3010 0.061 Uiso 1 1 calc R U
C24 C 0.3103(6) 0.7091(5) 0.3641(3) 0.0522(12) Uani 1 1 d . .
H24 H 0.3512 0.7185 0.3120 0.063 Uiso 1 1 calc R U
C25 C 0.4007(5) 0.7358(5) 0.4473(3) 0.0424(9) Uani 1 1 d . .
H25 H 0.5014 0.7631 0.4509 0.051 Uiso 1 1 calc R U
C30 C 0.6326(5) 0.7825(4) 0.6227(2) 0.0363(8) Uani 1 1 d . .
C31 C 0.7240(5) 0.9099(5) 0.5969(3) 0.0402(9) Uani 1 1 d . .
H31 H 0.6904 0.9780 0.5899 0.048 Uiso 1 1 calc R U
C32 C 0.8630(6) 0.9340(5) 0.5820(3) 0.0497(11) Uani 1 1 d . .
H32 H 0.9217 1.0169 0.5632 0.060 Uiso 1 1 calc R U
C33 C 0.9163(6) 0.8351(6) 0.5950(3) 0.0533(11) Uani 1 1 d . .
H33 H 1.0103 0.8521 0.5849 0.064 Uiso 1 1 calc R U
C34 C 0.8297(6) 0.7116(6) 0.6230(3) 0.0518(11) Uani 1 1 d . .
H34 H 0.8659 0.6461 0.6321 0.062 Uiso 1 1 calc R U
C35 C 0.6879(5) 0.6851(5) 0.6375(3) 0.0427(9) Uani 1 1 d . .
H35 H 0.6301 0.6026 0.6570 0.051 Uiso 1 1 calc R U
C40 C 0.1569(6) 0.2449(5) 0.1255(3) 0.0466(10) Uani 1 1 d . .
C41 C 0.1520(6) 0.3781(6) 0.1464(3) 0.0558(12) Uani 1 1 d . .
H41 H 0.0698 0.3822 0.1657 0.067 Uiso 1 1 calc R U
C42 C 0.2723(8) 0.5054(6) 0.1381(3) 0.0639(16) Uani 1 1 d . .
H42 H 0.2692 0.5940 0.1517 0.077 Uiso 1 1 calc R U
C43 C 0.3939(7) 0.5007(6) 0.1101(3) 0.0611(14) Uani 1 1 d . .
H43 H 0.4729 0.5857 0.1048 0.073 Uiso 1 1 calc R U
C44 C 0.3993(6) 0.3694(5) 0.0896(3) 0.0501(11) Uani 1 1 d . .
H44 H 0.4820 0.3658 0.0708 0.060 Uiso 1 1 calc R U
C45 C 0.2813(6) 0.2435(5) 0.0972(3) 0.0453(10) Uani 1 1 d . .
H45 H 0.2857 0.1556 0.0830 0.054 Uiso 1 1 calc R U
C46 C 0.0297(8) 0.1066(7) 0.1336(5) 0.0798(19) Uani 1 1 d . .
H46A H -0.0297 0.1305 0.1721 0.120 Uiso 1 1 calc R U
H46B H 0.0681 0.0493 0.1599 0.120 Uiso 1 1 calc R U
H46C H -0.0305 0.0519 0.0739 0.120 Uiso 1 1 calc R U

loop_
_atom_site_aniso_label
_atom_site_aniso_U_11
_atom_site_aniso_U_22
_atom_site_aniso_U_33
_atom_site_aniso_U_23
_atom_site_aniso_U_13
_atom_site_aniso_U_12
Sn1 0.03319(18) 0.03051(15) 0.03783(16) 0.00850(10) 0.00693(10) 0.01422(11)
Cl1 0.0604(8) 0.0398(5) 0.0516(6) 0.0017(4) 0.0146(5) 0.0238(5)
Cl2 0.0499(7) 0.0465(5) 0.0529(6) 0.0167(4) 0.0059(5) 0.0287(5)
Cl3 0.0337(6) 0.0419(5) 0.0523(6) 0.0083(4) 0.0032(4) 0.0120(4)
P1 0.0320(6) 0.0333(5) 0.0318(4) 0.0101(4) 0.0079(4) 0.0155(4)
C1 0.045(3) 0.040(2) 0.039(2) 0.0156(17) 0.0059(17) 0.0118(18)
C2 0.049(3) 0.036(2) 0.044(2) 0.0147(17) 0.0056(18) 0.0135(18)
C10 0.033(2) 0.0309(17) 0.0385(19) 0.0107(15) 0.0059(15) 0.0139(15)
C11 0.045(3) 0.039(2) 0.0332(19) 0.0074(15) 0.0062(16) 0.0201(18)
C12 0.039(2) 0.047(2) 0.0337(19) 0.0126(16) 0.0128(16) 0.0183(18)
C13 0.033(2) 0.039(2) 0.0341(18) 0.0137(15) 0.0027(15) 0.0134(16)
C14 0.034(2) 0.0374(19) 0.0308(17) 0.0092(14) 0.0016(14) 0.0155(16)
C15 0.039(2) 0.0322(18) 0.0358(19) 0.0081(15) -0.0001(16) 0.0146(16)
C16 0.045(3) 0.0334(19) 0.0376(19) 0.0052(15) 0.0010(16) 0.0185(17)
C17 0.035(2) 0.042(2) 0.0317(18) 0.0097(15) 0.0084(15) 0.0194(17)
C18 0.030(2) 0.0327(18) 0.0353(18) 0.0105(14) 0.0083(14) 0.0139(15)
C19 0.028(2) 0.0332(18) 0.0349(18) 0.0122(14) 0.0027(14) 0.0122(15)
C20 0.037(2) 0.0329(18) 0.0346(18) 0.0097(14) 0.0046(15) 0.0154(16)
C21 0.042(3) 0.049(2) 0.044(2) 0.0130(18) 0.0097(17) 0.0233(19)
C22 0.037(3) 0.054(3) 0.050(2) 0.012(2) 0.0010(18) 0.0202(19)
C23 0.047(3) 0.053(3) 0.043(2) 0.0113(19) -0.0059(19) 0.017(2)
C24 0.056(3) 0.059(3) 0.035(2) 0.0161(19) 0.0077(19) 0.019(2)
C25 0.036(2) 0.049(2) 0.039(2) 0.0128(17) 0.0095(16) 0.0159(18)
C30 0.039(2) 0.041(2) 0.0286(17) 0.0051(15) 0.0052(15) 0.0190(17)
C31 0.032(2) 0.045(2) 0.041(2) 0.0098(17) 0.0105(16) 0.0150(17)
C32 0.045(3) 0.050(2) 0.042(2) 0.0054(18) 0.0085(18) 0.012(2)
C33 0.037(3) 0.073(3) 0.044(2) 0.002(2) 0.0083(18) 0.024(2)
C34 0.044(3) 0.068(3) 0.051(2) 0.011(2) 0.005(2) 0.034(2)
C35 0.039(3) 0.049(2) 0.043(2) 0.0100(17) 0.0084(17) 0.0230(19)
C40 0.046(3) 0.050(2) 0.038(2) 0.0138(18) 0.0084(17) 0.016(2)
C41 0.058(3) 0.081(3) 0.043(2) 0.013(2) 0.012(2) 0.044(3)
C42 0.104(5) 0.055(3) 0.041(2) 0.007(2) 0.002(3) 0.048(3)
C43 0.070(4) 0.048(3) 0.043(2) 0.015(2) 0.001(2) 0.008(2)
C44 0.041(3) 0.061(3) 0.044(2) 0.016(2) 0.0066(18) 0.019(2)
C45 0.051(3) 0.045(2) 0.042(2) 0.0121(17) 0.0061(18) 0.024(2)
C46 0.069(4) 0.077(4) 0.073(4) 0.026(3) 0.022(3) 0.010(3)

loop_
_atom_type_symbol
_atom_type_description
_atom_type_scat_dispersion_real
_atom_type_scat_dispersion_imag
_atom_type_scat_source
C C 0.0033 0.0016 'International Tables Vol C Tables 4.2.6.8 and 6.1.1.4'
H H 0.0000 0.0000 'International Tables Vol C Tables 4.2.6.8 and 6.1.1.4'
Cl Cl 0.1484 0.1585 'International Tables Vol C Tables 4.2.6.8 and 6.1.1.4'
P P 0.1023 0.0942 'International Tables Vol C Tables 4.2.6.8 and 6.1.1.4'
Sn Sn -0.6537 1.4246 'International Tables Vol C Tables 4.2.6.8 and 6.1.1.4'

loop_
_geom_angle_atom_site_label_1
_geom_angle_atom_site_label_2
_geom_angle_atom_site_label_3
_geom_angle
Cl1 Sn1 P1 177.33(4)
Cl2 Sn1 Cl1 91.91(5)
Cl2 Sn1 P1 86.77(4)
Cl3 Sn1 Cl1 93.32(6)
Cl3 Sn1 Cl2 110.94(5)
Cl3 Sn1 P1 89.32(5)
C10 Sn1 Cl1 99.24(12)
C10 Sn1 Cl2 124.79(11)
C10 Sn1 Cl3 122.00(11)
C10 Sn1 P1 79.66(11)
C18 P1 Sn1 95.69(13)
C18 P1 C20 104.59(18)
C18 P1 C30 110.06(18)
C20 P1 Sn1 119.78(13)
C30 P1 Sn1 117.97(13)
C30 P1 C20 107.01(18)
H1A C1 H1B 108.8
C2 C1 H1A 110.7
C2 C1 H1B 110.7
C13 C1 H1A 110.7
C13 C1 H1B 110.7
C13 C1 C2 105.3(3)
C1 C2 H2A 110.7
C1 C2 H2B 110.7
H2A C2 H2B 108.8
C15 C2 C1 105.4(3)
C15 C2 H2A 110.7
C15 C2 H2B 110.7
C11 C10 Sn1 120.7(3)
C11 C10 C19 119.7(3)
C19 C10 Sn1 119.6(3)
C10 C11 H11 118.8
C10 C11 C12 122.4(4)
C12 C11 H11 118.8
C11 C12 H12 120.4
C13 C12 C11 119.2(4)
C13 C12 H12 120.4
C12 C13 C1 132.7(4)
C12 C13 C14 118.9(3)
C14 C13 C1 108.4(3)
C13 C14 C15 112.6(3)
C19 C14 C13 123.5(4)
C19 C14 C15 123.8(4)
C14 C15 C2 108.3(4)
C16 C15 C2 132.5(4)
C16 C15 C14 119.2(4)
C15 C16 H16 120.7
C15 C16 C17 118.7(4)
C17 C16 H16 120.7
C16 C17 H17 118.7
C18 C17 C16 122.5(4)
C18 C17 H17 118.7
C17 C18 P1 122.9(3)
C17 C18 C19 120.1(3)
C19 C18 P1 116.9(3)
C14 C19 C10 116.2(4)
C14 C19 C18 115.6(3)
C18 C19 C10 128.2(3)
C21 C20 P1 118.1(3)
C21 C20 C25 119.1(4)
C25 C20 P1 122.8(3)
C20 C21 H21 119.5
C20 C21 C22 121.0(4)
C22 C21 H21 119.5
C21 C22 H22 120.6
C21 C22 C23 118.9(5)
C23 C22 H22 120.6
C22 C23 H23 119.8
C24 C23 C22 120.4(4)
C24 C23 H23 119.8
C23 C24 H24 119.5
C23 C24 C25 121.0(4)
C25 C24 H24 119.5
C20 C25 H25 120.2
C24 C25 C20 119.6(4)
C24 C25 H25 120.2
C31 C30 P1 117.0(3)
C35 C30 P1 123.8(3)
C35 C30 C31 119.1(4)
C30 C31 H31 119.9
C32 C31 C30 120.1(4)
C32 C31 H31 119.9
C31 C32 H32 119.8
C31 C32 C33 120.4(5)
C33 C32 H32 119.8
C32 C33 H33 119.9
C34 C33 C32 120.1(5)
C34 C33 H33 119.9
C33 C34 H34 120.0
C33 C34 C35 120.1(5)
C35 C34 H34 120.0
C30 C35 H35 120.0
C34 C35 C30 120.0(4)
C34 C35 H35 120.0
C41 C40 C46 120.6(5)
C45 C40 C41 118.5(4)
C45 C40 C46 120.9(5)
C40 C41 H41 120.3
C40 C41 C42 119.4(5)
C42 C41 H41 120.3
C41 C42 H42 119.6
C43 C42 C41 120.8(5)
C43 C42 H42 119.6
C42 C43 H43 120.1
C42 C43 C44 119.9(5)
C44 C43 H43 120.1
C43 C44 H44 120.1
C45 C44 C43 119.7(5)
C45 C44 H44 120.1
C40 C45 H45 119.2
C44 C45 C40 121.7(4)
C44 C45 H45 119.2
C40 C46 H46A 109.5
C40 C46 H46B 109.5
C40 C46 H46C 109.5
H46A C46 H46B 109.5
H46A C46 H46C 109.5
H46B C46 H46C 109.5

loop_
_geom_bond_atom_site_label_1
_geom_bond_atom_site_label_2
_geom_bond_distance
Sn1 Cl1 2.3993(13)
Sn1 Cl2 2.3617(12)
Sn1 Cl3 2.3513(14)
Sn1 P1 2.7574(13)
Sn1 C10 2.130(4)
P1 C18 1.808(4)
P1 C20 1.829(4)
P1 C30 1.812(4)
C1 H1A 0.9700
C1 H1B 0.9700
C1 C2 1.553(6)
C1 C13 1.517(5)
C2 H2A 0.9700
C2 H2B 0.9700
C2 C15 1.518(6)
C10 C11 1.394(6)
C10 C19 1.432(5)
C11 H11 0.9300
C11 C12 1.414(6)
C12 H12 0.9300
C12 C13 1.376(6)
C13 C14 1.416(6)
C14 C15 1.417(6)
C14 C19 1.415(5)
C15 C16 1.378(6)
C16 H16 0.9300
C16 C17 1.407(6)
C17 H17 0.9300
C17 C18 1.404(5)
C18 C19 1.427(5)
C20 C21 1.391(7)
C20 C25 1.401(6)
C21 H21 0.9300
C21 C22 1.392(6)
C22 H22 0.9300
C22 C23 1.396(7)
C23 H23 0.9300
C23 C24 1.369(8)
C24 H24 0.9300
C24 C25 1.386(6)
C25 H25 0.9300
C30 C31 1.408(6)
C30 C35 1.397(6)
C31 H31 0.9300
C31 C32 1.376(7)
C32 H32 0.9300
C32 C33 1.391(7)
C33 H33 0.9300
C33 C34 1.382(8)
C34 H34 0.9300
C34 C35 1.396(7)
C35 H35 0.9300
C40 C41 1.400(7)
C40 C45 1.382(7)
C40 C46 1.505(7)
C41 H41 0.9300
C41 C42 1.405(9)
C42 H42 0.9300
C42 C43 1.367(9)
C43 H43 0.9300
C43 C44 1.383(8)
C44 H44 0.9300
C44 C45 1.381(7)
C45 H45 0.9300
C46 H46A 0.9600
C46 H46B 0.9600
C46 H46C 0.9600

loop_
_geom_torsion_atom_site_label_1
_geom_torsion_atom_site_label_2
_geom_torsion_atom_site_label_3
_geom_torsion_atom_site_label_4
_geom_torsion
Sn1 P1 C18 C17 178.5(3)
Sn1 P1 C18 C19 0.8(3)
Sn1 P1 C20 C21 -50.2(4)
Sn1 P1 C20 C25 128.0(3)
Sn1 P1 C30 C31 -68.1(3)
Sn1 P1 C30 C35 109.3(3)
Sn1 C10 C11 C12 -179.2(3)
Sn1 C10 C19 C14 -179.9(3)
Sn1 C10 C19 C18 0.2(6)
P1 C18 C19 C10 -0.9(6)
P1 C18 C19 C14 179.2(3)
P1 C20 C21 C22 178.6(3)
P1 C20 C25 C24 -178.4(3)
P1 C30 C31 C32 -179.1(3)
P1 C30 C35 C34 179.9(3)
C1 C2 C15 C14 -1.2(5)
C1 C2 C15 C16 179.1(5)
C1 C13 C14 C15 -0.1(5)
C1 C13 C14 C19 -178.1(4)
C2 C1 C13 C12 179.8(4)
C2 C1 C13 C14 -0.7(5)
C2 C15 C16 C17 -180.0(4)
C10 C11 C12 C13 -0.2(7)
C11 C10 C19 C14 0.9(6)
C11 C10 C19 C18 -179.0(4)
C11 C12 C13 C1 179.0(4)
C11 C12 C13 C14 -0.4(6)
C12 C13 C14 C15 179.5(4)
C12 C13 C14 C19 1.4(6)
C13 C1 C2 C15 1.1(5)
C13 C14 C15 C2 0.9(5)
C13 C14 C15 C16 -179.4(4)
C13 C14 C19 C10 -1.7(6)
C13 C14 C19 C18 178.3(4)
C14 C15 C16 C17 0.4(6)
C15 C14 C19 C10 -179.5(4)
C15 C14 C19 C18 0.4(6)
C15 C16 C17 C18 1.5(6)
C16 C17 C18 P1 179.9(3)
C16 C17 C18 C19 -2.5(6)
C17 C18 C19 C10 -178.6(4)
C17 C18 C19 C14 1.4(5)
C18 P1 C20 C21 55.3(4)
C18 P1 C20 C25 -126.5(3)
C18 P1 C30 C31 -176.4(3)
C18 P1 C30 C35 1.1(4)
C19 C10 C11 C12 0.0(6)
C19 C14 C15 C2 178.9(4)
C19 C14 C15 C16 -1.4(6)
C20 P1 C18 C17 55.7(4)
C20 P1 C18 C19 -122.0(3)
C20 P1 C30 C31 70.5(3)
C20 P1 C30 C35 -112.0(3)
C20 C21 C22 C23 -0.2(7)
C21 C20 C25 C24 -0.2(6)
C21 C22 C23 C24 0.1(7)
C22 C23 C24 C25 0.0(8)
C23 C24 C25 C20 0.1(7)
C25 C20 C21 C22 0.3(6)
C30 P1 C18 C17 -58.9(4)
C30 P1 C18 C19 123.4(3)
C30 P1 C20 C21 172.1(3)
C30 P1 C20 C25 -9.7(4)
C30 C31 C32 C33 -2.0(6)
C31 C30 C35 C34 -2.7(6)
C31 C32 C33 C34 0.0(7)
C32 C33 C34 C35 0.6(7)
C33 C34 C35 C30 0.8(7)
C35 C30 C31 C32 3.3(6)
C40 C41 C42 C43 -0.2(7)
C41 C40 C45 C44 0.1(7)
C41 C42 C43 C44 0.0(7)
C42 C43 C44 C45 0.2(7)
C43 C44 C45 C40 -0.3(7)
C45 C40 C41 C42 0.2(7)
C46 C40 C41 C42 -179.9(5)
C46 C40 C45 C44 -179.8(5)
